data_7128847
loop_
_publ_author_name
'Pandey, Pragati'
'Bera, Jitendra K.'

_publ_section_title
;
 Hydrosilylative reduction of primary amides to primary amines catalyzed
 by a terminal [Ni-OH] complex.
;
_journal_issue 73
_journal_name_full 'Chemical communications (Cambridge, England)'
_journal_page_first 9204
_journal_page_last 9207
_journal_paper_doi 10.1039/d1cc03537a
_journal_volume 57
_journal_year 2021
_chemical_absolute_configuration unk
_chemical_formula_sum 'C36 H48 F6 N6 Ni O5 S2'
_chemical_formula_weight 881.63
_space_group_crystal_system orthorhombic
_space_group_IT_number 19
_space_group_name_Hall 'P 2ac 2ab'
_space_group_name_H-M_alt 'P 21 21 21'
_atom_sites_solution_hydrogens mixed
_audit_creation_method SHELXL-2017/1
_audit_update_record
;
2019-09-08 deposited with the CCDC.	2021-08-16 downloaded from the CCDC.
;
_cell_angle_alpha 90
_cell_angle_beta 90
_cell_angle_gamma 90
_cell_formula_units_Z 4
_cell_length_a 11.9598(7)
_cell_length_b 12.3574(7)
_cell_length_c 28.0107(15)
_cell_measurement_reflns_used 9900
_cell_measurement_temperature 100(2)
_cell_measurement_theta_max 26.13
_cell_measurement_theta_min 2.20
_cell_volume 4139.8(4)
_computing_cell_refinement 'Bruker SAINT'
_computing_data_collection 'Bruker APEX2'
_computing_data_reduction 'Bruker SAINT'
_computing_molecular_graphics DIAMOND
_computing_publication_material ciftab
_computing_structure_refinement 'SHELXL-2017/1 (Sheldrick, 2017)'
_computing_structure_solution 'SHELXL-2017/1 (Sheldrick, 2017)'
_diffrn_ambient_temperature 100(2)
_diffrn_measured_fraction_theta_full 0.999
_diffrn_measured_fraction_theta_max 0.999
_diffrn_measurement_device_type 'Bruker APEX-II CCD'
_diffrn_measurement_method '\f and \w scans'
_diffrn_radiation_type MoK\a
_diffrn_radiation_wavelength 0.71073
_diffrn_reflns_av_R_equivalents 0.0709
_diffrn_reflns_av_unetI/netI 0.0638
_diffrn_reflns_Laue_measured_fraction_full 0.999
_diffrn_reflns_Laue_measured_fraction_max 0.999
_diffrn_reflns_limit_h_max 15
_diffrn_reflns_limit_h_min -15
_diffrn_reflns_limit_k_max 16
_diffrn_reflns_limit_k_min -16
_diffrn_reflns_limit_l_max 37
_diffrn_reflns_limit_l_min -37
_diffrn_reflns_number 50886
_diffrn_reflns_point_group_measured_fraction_full 0.999
_diffrn_reflns_point_group_measured_fraction_max 0.999
_diffrn_reflns_theta_full 25.242
_diffrn_reflns_theta_max 28.304
_diffrn_reflns_theta_min 2.198
_diffrn_source 'fine-focus sealed tube'
_exptl_absorpt_coefficient_mu 0.644
_exptl_absorpt_correction_T_max 0.7457
_exptl_absorpt_correction_T_min 0.6705
_exptl_absorpt_correction_type empirical
_exptl_crystal_colour yellow
_exptl_crystal_density_diffrn 1.415
_exptl_crystal_description block
_exptl_crystal_F_000 1840
_exptl_crystal_size_max 0.280
_exptl_crystal_size_mid 0.240
_exptl_crystal_size_min 0.200
_refine_diff_density_max 0.405
_refine_diff_density_min -0.326
_refine_diff_density_rms 0.066
_refine_ls_abs_structure_details
;
 Refined as an inversion twin.
;
_refine_ls_abs_structure_Flack 0.016(15)
_refine_ls_extinction_method none
_refine_ls_goodness_of_fit_ref 1.042
_refine_ls_hydrogen_treatment mixed
_refine_ls_matrix_type full
_refine_ls_number_parameters 524
_refine_ls_number_reflns 10258
_refine_ls_number_restraints 2
_refine_ls_restrained_S_all 1.042
_refine_ls_R_factor_all 0.0708
_refine_ls_R_factor_gt 0.0456
_refine_ls_shift/su_max 0.001
_refine_ls_shift/su_mean 0.000
_refine_ls_structure_factor_coef Fsqd
_refine_ls_weighting_details 'w=1/[\s^2^(Fo^2^)+(0.0376P)^2^+1.6541P] where P=(Fo^2^+2Fc^2^)/3'
_refine_ls_weighting_scheme calc
_refine_ls_wR_factor_gt 0.0890
_refine_ls_wR_factor_ref 0.0964
_reflns_Friedel_coverage 0.804
_reflns_Friedel_fraction_full 1.000
_reflns_Friedel_fraction_max 0.999
_reflns_number_gt 8063
_reflns_number_total 10258
_reflns_threshold_expression 'I > 2\s(I)'
_cod_data_source_file d1cc03537a2.cif
_cod_data_source_block Complex1
_cod_depositor_comments 'Adding full bibliography for 7128847--7128851.cif.'
_cod_database_code 7128847
_shelx_shelxl_version_number 2017/1
_shelx_space_group_comment
;
The symmetry employed for this shelxl refinement is uniquely defined
by the following loop, which should always be used as a source of
symmetry information in preference to the above space-group names.
They are only intended as comments.
;
_shelx_estimated_absorpt_t_min 0.840
_shelx_estimated_absorpt_t_max 0.882
_exptl_absorpt_special_details SADABS

loop_
_space_group_symop_operation_xyz
'x, y, z'
'-x+1/2, -y, z+1/2'
'x+1/2, -y+1/2, -z'
'-x, y+1/2, -z+1/2'

loop_
_atom_site_label
_atom_site_type_symbol
_atom_site_fract_x
_atom_site_fract_y
_atom_site_fract_z
_atom_site_U_iso_or_equiv
_atom_site_adp_type
_atom_site_occupancy
_atom_site_site_symmetry_order
_atom_site_calc_flag
_atom_site_refinement_flags_posn
_atom_site_refinement_flags_adp
_atom_site_refinement_flags_occupancy
_atom_site_disorder_assembly
_atom_site_disorder_group
Ni1 Ni 0.82612(4) 0.96453(4) 0.11012(2) 0.01775(11) Uani 1 1 d . . . . .
S2 S 1.07540(8) 0.93004(9) 0.10826(4) 0.0272(2) Uani 1 1 d . . . . .
S1 S 0.77438(12) 1.36947(9) 0.14788(4) 0.0349(3) Uani 1 1 d . . . . .
N6 N 0.9627(3) 0.8833(3) 0.12708(11) 0.0215(8) Uani 1 1 d . . . . .
C15 C 0.8239(4) 1.3378(3) 0.03149(14) 0.0253(9) Uani 1 1 d . . . . .
H15 H 0.844182 1.408134 0.046873 0.030 Uiso 1 1 calc R U . . .
F1 F 0.5550(3) 1.3749(4) 0.13944(13) 0.0785(12) Uani 1 1 d . . . . .
C25 C 0.8216(4) 1.0386(4) -0.06853(13) 0.0296(9) Uani 1 1 d . . . . .
H25 H 0.886161 1.070061 -0.082565 0.036 Uiso 1 1 calc R U . . .
N5 N 0.7904(3) 0.7496(3) 0.08889(11) 0.0174(7) Uani 1 1 d . . . . .
N1 N 0.5921(3) 0.9880(3) 0.13124(11) 0.0209(7) Uani 1 1 d . . . . .
C1A C 0.7841(3) 0.8500(3) 0.07148(13) 0.0170(8) Uani 1 1 d . . . . .
F5 F 1.0965(2) 1.0417(3) 0.18802(10) 0.0597(10) Uani 1 1 d . . . . .
N4 N 0.7491(3) 0.8382(3) 0.02557(11) 0.0173(7) Uani 1 1 d . . . . .
N2 N 0.6456(3) 1.1050(3) 0.07924(11) 0.0202(7) Uani 1 1 d . . . . .
N3 N 0.7826(3) 1.2723(3) 0.11403(13) 0.0237(7) Uani 1 1 d D . . . .
O3 O 1.0547(3) 1.0304(3) 0.08375(11) 0.0346(7) Uani 1 1 d . . . . .
C9 C 0.5470(3) 0.8030(4) 0.15705(14) 0.0244(9) Uani 1 1 d . . . . .
O4 O 1.1491(3) 0.8517(3) 0.08743(11) 0.0381(8) Uani 1 1 d . . . . .
F6 F 1.2375(2) 1.0481(3) 0.14126(12) 0.0588(9) Uani 1 1 d . . . . .
C21 C 0.7384(3) 0.9208(3) -0.01124(13) 0.0190(8) Uani 1 1 d . . . . .
C19 C 0.7587(3) 0.6735(3) 0.05521(14) 0.0221(9) Uani 1 1 d . . . . .
H19 H 0.755090 0.597328 0.059496 0.026 Uiso 1 1 calc R U . . .
C26 C 0.8353(3) 0.9635(3) -0.03173(13) 0.0235(8) Uani 1 1 d . . . . .
C1 C 0.6818(3) 1.0208(3) 0.10533(13) 0.0191(8) Uani 1 1 d . . . . .
C20 C 0.7342(3) 0.7286(3) 0.01540(15) 0.0219(9) Uani 1 1 d . . . . .
H20 H 0.711085 0.698664 -0.014233 0.026 Uiso 1 1 calc R U . . .
C13 C 0.7171(3) 1.1667(3) 0.04721(14) 0.0224(9) Uani 1 1 d . . . . .
H13A H 0.680762 1.171363 0.015518 0.027 Uiso 1 1 calc R U . . .
H13B H 0.788807 1.127787 0.043141 0.027 Uiso 1 1 calc R U . . .
F3 F 0.6129(3) 1.2773(3) 0.19778(14) 0.0761(12) Uani 1 1 d . . . . .
C2 C 0.5337(4) 1.1258(4) 0.08925(15) 0.0259(9) Uani 1 1 d . . . . .
H2 H 0.488988 1.181307 0.075613 0.031 Uiso 1 1 calc R U . . .
O2 O 0.8427(3) 1.3555(3) 0.18896(12) 0.0496(10) Uani 1 1 d . . . . .
C8 C 0.5557(4) 0.7234(4) 0.19141(15) 0.0310(10) Uani 1 1 d . . . . .
H8 H 0.524922 0.654033 0.184974 0.037 Uiso 1 1 calc R U . . .
C14 C 0.7411(4) 1.2810(3) 0.06520(14) 0.0231(9) Uani 1 1 d . . . . .
H14 H 0.669501 1.322835 0.065542 0.028 Uiso 1 1 calc R U . . .
C31 C 0.9578(3) 0.7647(3) 0.13909(14) 0.0242(9) Uani 1 1 d . . . . .
H31 H 1.000392 0.723920 0.114197 0.029 Uiso 1 1 calc R U . . .
C4 C 0.5939(3) 0.9042(4) 0.16708(14) 0.0246(9) Uani 1 1 d . . . . .
F4 F 1.2103(3) 0.9078(3) 0.18378(13) 0.0669(10) Uani 1 1 d . . . . .
C10 C 0.4901(4) 0.7798(4) 0.11064(16) 0.0293(9) Uani 1 1 d . . . . .
H10A H 0.545886 0.776993 0.085031 0.044 Uiso 1 1 calc R U . . .
H10B H 0.435762 0.837026 0.103788 0.044 Uiso 1 1 calc R U . . .
H10C H 0.451442 0.710004 0.112682 0.044 Uiso 1 1 calc R U . . .
C32 C 1.0089(4) 0.7381(4) 0.18843(16) 0.0362(12) Uani 1 1 d . . . . .
H32 H 1.087443 0.765835 0.188199 0.043 Uiso 1 1 calc R U . . .
C30 C 0.8356(3) 0.7301(3) 0.13648(13) 0.0209(8) Uani 1 1 d . . . . .
H30A H 0.829398 0.652181 0.144270 0.025 Uiso 1 1 calc R U . . .
H30B H 0.791558 0.771177 0.160293 0.025 Uiso 1 1 calc R U . . .
C6 C 0.6485(4) 0.8439(4) 0.24431(15) 0.0358(12) Uani 1 1 d . . . . .
H6 H 0.681574 0.857911 0.274513 0.043 Uiso 1 1 calc R U . . .
C3 C 0.5009(3) 1.0533(3) 0.12152(13) 0.0235(9) Uani 1 1 d . . . . .
H3 H 0.428502 1.047474 0.135274 0.028 Uiso 1 1 calc R U . . .
F2 F 0.6160(4) 1.4497(3) 0.20322(12) 0.0800(12) Uani 1 1 d . . . . .
C18 C 0.6319(5) 1.3663(5) 0.17376(19) 0.0526(16) Uani 1 1 d . . . . .
C28 C 0.5276(3) 0.9029(4) -0.00549(15) 0.0277(10) Uani 1 1 d . . . . .
H28A H 0.462265 0.930511 -0.022725 0.041 Uiso 1 1 calc R U . . .
H28B H 0.523001 0.924454 0.028114 0.041 Uiso 1 1 calc R U . . .
H28C H 0.529305 0.823734 -0.007699 0.041 Uiso 1 1 calc R U . . .
C22 C 0.6318(3) 0.9485(3) -0.02714(13) 0.0231(9) Uani 1 1 d . . . . .
C16 C 0.7703(4) 1.3653(4) -0.01671(16) 0.0365(11) Uani 1 1 d . . . . .
H16A H 0.819612 1.414103 -0.034523 0.055 Uiso 1 1 calc R U . . .
H16B H 0.698057 1.400767 -0.011374 0.055 Uiso 1 1 calc R U . . .
H16C H 0.758932 1.298687 -0.035049 0.055 Uiso 1 1 calc R U . . .
C27 C 0.9505(4) 0.9312(4) -0.01633(16) 0.0304(11) Uani 1 1 d . . . . .
H27A H 0.972696 0.974390 0.011443 0.046 Uiso 1 1 calc R U . . .
H27B H 1.003178 0.943873 -0.042534 0.046 Uiso 1 1 calc R U . . .
H27C H 0.950926 0.854304 -0.007821 0.046 Uiso 1 1 calc R U . . .
C35 C 1.1596(4) 0.9831(5) 0.15885(17) 0.0413(13) Uani 1 1 d . . . . .
C23 C 0.6239(4) 1.0223(4) -0.06439(13) 0.0266(9) Uani 1 1 d . . . . .
H23 H 0.551817 1.041448 -0.075905 0.032 Uiso 1 1 calc R U . . .
C7 C 0.6077(4) 0.7409(4) 0.23505(16) 0.0325(11) Uani 1 1 d . . . . .
C24 C 0.7169(4) 1.0689(4) -0.08537(15) 0.0302(10) Uani 1 1 d . . . . .
C12 C 0.6224(5) 0.6510(5) 0.27060(18) 0.0498(15) Uani 1 1 d . . . . .
H12A H 0.689962 0.609735 0.262791 0.075 Uiso 1 1 calc R U . . .
H12B H 0.557252 0.602992 0.269467 0.075 Uiso 1 1 calc R U . . .
H12C H 0.629624 0.681617 0.302726 0.075 Uiso 1 1 calc R U . . .
C5 C 0.6427(3) 0.9274(4) 0.21113(14) 0.0279(10) Uani 1 1 d . . . . .
C17 C 0.9324(4) 1.2748(4) 0.02494(16) 0.0310(10) Uani 1 1 d . . . . .
H17A H 0.959401 1.249939 0.056104 0.047 Uiso 1 1 calc R U . . .
H17B H 0.988753 1.321758 0.010243 0.047 Uiso 1 1 calc R U . . .
H17C H 0.918850 1.212163 0.004272 0.047 Uiso 1 1 calc R U . . .
C29 C 0.7044(5) 1.1508(4) -0.12526(16) 0.0457(14) Uani 1 1 d . . . . .
H29A H 0.778453 1.176581 -0.134971 0.069 Uiso 1 1 calc R U . . .
H29B H 0.659441 1.211992 -0.114043 0.069 Uiso 1 1 calc R U . . .
H29C H 0.667220 1.116659 -0.152570 0.069 Uiso 1 1 calc R U . . .
C34 C 1.0155(5) 0.6156(5) 0.1956(2) 0.0524(16) Uani 1 1 d . . . . .
H34A H 1.056993 0.599734 0.224895 0.079 Uiso 1 1 calc R U . . .
H34B H 1.053869 0.582659 0.168277 0.079 Uiso 1 1 calc R U . . .
H34C H 0.939733 0.585841 0.198064 0.079 Uiso 1 1 calc R U . . .
C33 C 0.9495(4) 0.7929(5) 0.22944(16) 0.0452(14) Uani 1 1 d . . . . .
H33A H 0.939456 0.869857 0.222094 0.068 Uiso 1 1 calc R U . . .
H33B H 0.994230 0.785425 0.258559 0.068 Uiso 1 1 calc R U . . .
H33C H 0.876240 0.759089 0.234244 0.068 Uiso 1 1 calc R U . . .
O5 O 0.8704(3) 1.0913(2) 0.14573(11) 0.0282(7) Uani 1 1 d D . . . .
O1 O 0.7738(4) 1.4731(3) 0.12464(11) 0.0571(11) Uani 1 1 d . . . . .
C11 C 0.6859(4) 1.0371(4) 0.22470(15) 0.0394(11) Uani 1 1 d . . . . .
H11A H 0.656775 1.057131 0.256189 0.059 Uiso 1 1 calc R U . . .
H11B H 0.661420 1.090459 0.201016 0.059 Uiso 1 1 calc R U . . .
H11C H 0.767813 1.035502 0.225769 0.059 Uiso 1 1 calc R U . . .
H5O H 0.935(3) 1.103(5) 0.1348(19) 0.057(18) Uiso 1 1 d D . . . .
H3N H 0.818(7) 1.213(5) 0.127(3) 0.16(4) Uiso 1 1 d D . . . .

loop_
_atom_site_aniso_label
_atom_site_aniso_U_11
_atom_site_aniso_U_22
_atom_site_aniso_U_33
_atom_site_aniso_U_23
_atom_site_aniso_U_13
_atom_site_aniso_U_12
Ni1 0.0157(2) 0.0213(2) 0.0163(2) -0.0027(2) -0.0012(2) -0.0032(2)
S2 0.0188(5) 0.0393(6) 0.0237(5) -0.0121(5) 0.0050(4) -0.0077(4)
S1 0.0579(8) 0.0210(5) 0.0259(6) -0.0030(5) -0.0124(6) 0.0028(5)
N6 0.0122(16) 0.031(2) 0.0214(17) -0.0023(15) -0.0033(13) -0.0010(14)
C15 0.028(2) 0.023(2) 0.025(2) 0.0045(16) -0.002(2) -0.004(2)
F1 0.059(2) 0.122(3) 0.054(2) -0.024(2) -0.0056(19) 0.043(2)
C25 0.037(2) 0.032(2) 0.0202(19) -0.0026(19) 0.0067(19) -0.007(2)
N5 0.0155(16) 0.0195(17) 0.0172(16) -0.0007(13) -0.0008(13) -0.0005(13)
N1 0.0191(16) 0.029(2) 0.0142(15) -0.0025(14) -0.0004(13) -0.0008(15)
C1A 0.0134(17) 0.022(2) 0.0153(18) -0.0014(16) 0.0009(15) -0.0016(16)
F5 0.0288(14) 0.099(3) 0.0512(18) -0.0512(19) 0.0029(13) -0.0102(17)
N4 0.0169(16) 0.0186(17) 0.0165(16) -0.0021(13) -0.0023(13) 0.0010(13)
N2 0.0202(17) 0.0237(18) 0.0169(16) -0.0016(13) -0.0003(13) -0.0039(14)
N3 0.0279(17) 0.0198(17) 0.0234(18) 0.0009(16) -0.0045(16) -0.0006(14)
O3 0.0334(16) 0.0362(18) 0.0342(16) -0.0059(16) 0.0094(14) -0.0157(16)
C9 0.018(2) 0.035(3) 0.020(2) -0.0018(18) 0.0044(17) -0.0030(18)
O4 0.0296(18) 0.050(2) 0.0350(18) -0.0159(16) 0.0133(14) -0.0067(15)
F6 0.0237(14) 0.083(2) 0.070(2) -0.028(2) 0.0076(14) -0.0255(16)
C21 0.026(2) 0.0186(19) 0.0127(17) 0.0006(16) -0.0014(16) 0.0002(17)
C19 0.022(2) 0.021(2) 0.023(2) -0.0038(17) -0.0003(17) 0.0014(17)
C26 0.027(2) 0.0248(19) 0.0191(18) -0.0054(17) 0.0039(17) -0.004(2)
C1 0.0200(17) 0.0227(19) 0.0146(17) -0.0036(16) -0.0003(16) -0.0053(17)
C20 0.021(2) 0.021(2) 0.023(2) -0.0075(17) -0.0058(17) 0.0003(17)
C13 0.024(2) 0.026(2) 0.018(2) 0.0001(17) 0.0009(16) 0.0000(18)
F3 0.088(3) 0.064(2) 0.077(3) 0.008(2) 0.041(2) 0.022(2)
C2 0.024(2) 0.030(2) 0.025(2) -0.0002(19) -0.0039(18) 0.0025(19)
O2 0.073(3) 0.039(2) 0.0373(19) -0.0107(16) -0.028(2) 0.001(2)
C8 0.031(2) 0.039(3) 0.023(2) 0.003(2) 0.006(2) -0.007(2)
C14 0.025(2) 0.023(2) 0.021(2) 0.0007(17) -0.0043(17) 0.0029(18)
C31 0.022(2) 0.029(2) 0.022(2) 0.0015(18) 0.0012(17) 0.0034(18)
C4 0.018(2) 0.037(3) 0.018(2) -0.0001(18) 0.0039(16) -0.0018(19)
F4 0.047(2) 0.078(2) 0.075(2) -0.015(2) -0.0357(18) -0.0047(18)
C10 0.032(2) 0.032(2) 0.024(2) 0.001(2) -0.006(2) -0.0073(19)
C32 0.023(2) 0.056(3) 0.029(3) 0.009(2) -0.0102(19) -0.006(2)
C30 0.018(2) 0.029(2) 0.0156(19) 0.0008(16) -0.0028(16) 0.0000(18)
C6 0.033(3) 0.059(3) 0.015(2) 0.005(2) 0.0002(18) -0.005(2)
C3 0.0162(18) 0.033(2) 0.021(2) -0.0027(18) 0.0005(15) 0.0005(18)
F2 0.126(3) 0.068(2) 0.0464(19) -0.0207(18) 0.003(2) 0.051(2)
C18 0.070(4) 0.051(4) 0.037(3) -0.012(3) 0.003(3) 0.032(3)
C28 0.021(2) 0.035(3) 0.027(2) 0.0039(19) -0.0069(18) -0.0014(19)
C22 0.030(2) 0.024(2) 0.0158(19) -0.0037(16) -0.0032(16) -0.0031(18)
C16 0.033(3) 0.044(3) 0.032(2) 0.014(2) -0.001(2) -0.002(2)
C27 0.022(2) 0.037(3) 0.031(2) -0.002(2) 0.0073(19) -0.002(2)
C35 0.021(2) 0.065(4) 0.038(3) -0.024(3) 0.001(2) -0.010(2)
C23 0.038(2) 0.027(2) 0.0151(18) -0.0002(18) -0.0050(17) 0.001(2)
C7 0.030(2) 0.046(3) 0.022(2) 0.010(2) 0.0048(19) -0.001(2)
C24 0.045(3) 0.030(2) 0.016(2) -0.0017(18) 0.0024(19) 0.001(2)
C12 0.057(4) 0.060(4) 0.032(3) 0.020(3) -0.005(3) -0.007(3)
C5 0.022(2) 0.043(3) 0.018(2) 0.0007(19) 0.0004(16) -0.0038(19)
C17 0.027(2) 0.034(3) 0.032(2) 0.004(2) 0.0038(19) -0.005(2)
C29 0.066(4) 0.045(3) 0.026(2) 0.014(2) 0.005(2) -0.004(3)
C34 0.051(3) 0.058(4) 0.049(3) 0.022(3) -0.021(3) 0.005(3)
C33 0.039(3) 0.077(4) 0.019(2) 0.002(2) -0.011(2) -0.009(3)
O5 0.0251(16) 0.0265(16) 0.0329(17) -0.0040(14) -0.0052(14) -0.0063(14)
O1 0.113(3) 0.0218(17) 0.0368(19) -0.0051(15) -0.011(2) 0.002(2)
C11 0.045(3) 0.050(3) 0.024(2) -0.005(2) -0.007(2) -0.012(3)

loop_
_atom_type_symbol
_atom_type_description
_atom_type_scat_dispersion_real
_atom_type_scat_dispersion_imag
_atom_type_scat_source
C C 0.0033 0.0016 'International Tables Vol C Tables 4.2.6.8 and 6.1.1.4'
H H 0.0000 0.0000 'International Tables Vol C Tables 4.2.6.8 and 6.1.1.4'
N N 0.0061 0.0033 'International Tables Vol C Tables 4.2.6.8 and 6.1.1.4'
O O 0.0106 0.0060 'International Tables Vol C Tables 4.2.6.8 and 6.1.1.4'
S S 0.1246 0.1234 'International Tables Vol C Tables 4.2.6.8 and 6.1.1.4'
F F 0.0171 0.0103 'International Tables Vol C Tables 4.2.6.8 and 6.1.1.4'
Ni Ni 0.3393 1.1124 'International Tables Vol C Tables 4.2.6.8 and 6.1.1.4'

loop_
_geom_angle_atom_site_label_1
_geom_angle_atom_site_label_2
_geom_angle_atom_site_label_3
_geom_angle
_geom_angle_site_symmetry_1
_geom_angle_site_symmetry_3
_geom_angle_publ_flag
C1A Ni1 C1 89.53(16) . . ?
C1A Ni1 O5 175.28(16) . . ?
C1 Ni1 O5 89.37(14) . . ?
C1A Ni1 N6 88.64(15) . . ?
C1 Ni1 N6 166.35(15) . . ?
O5 Ni1 N6 93.50(13) . . ?
O4 S2 O3 119.58(19) . . ?
O4 S2 N6 114.77(19) . . ?
O3 S2 N6 109.41(18) . . ?
O4 S2 C35 102.5(2) . . ?
O3 S2 C35 98.8(2) . . ?
N6 S2 C35 109.97(19) . . ?
O2 S1 O1 118.5(2) . . ?
O2 S1 N3 111.6(2) . . ?
O1 S1 N3 114.7(2) . . ?
O2 S1 C18 102.1(3) . . ?
O1 S1 C18 101.1(3) . . ?
N3 S1 C18 106.5(2) . . ?
C31 N6 S2 118.1(3) . . ?
C31 N6 Ni1 121.1(2) . . ?
S2 N6 Ni1 116.4(2) . . ?
C17 C15 C16 111.3(4) . . ?
C17 C15 C14 112.9(3) . . ?
C16 C15 C14 111.9(4) . . ?
C24 C25 C26 122.4(4) . . ?
C1A N5 C19 111.5(3) . . ?
C1A N5 C30 120.5(3) . . ?
C19 N5 C30 127.8(3) . . ?
C1 N1 C3 110.1(3) . . ?
C1 N1 C4 125.1(3) . . ?
C3 N1 C4 124.5(3) . . ?
N5 C1A N4 105.2(3) . . ?
N5 C1A Ni1 118.8(3) . . ?
N4 C1A Ni1 135.9(3) . . ?
C1A N4 C20 109.7(3) . . ?
C1A N4 C21 128.4(3) . . ?
C20 N4 C21 121.7(3) . . ?
C1 N2 C2 110.1(3) . . ?
C1 N2 C13 123.5(3) . . ?
C2 N2 C13 126.3(3) . . ?
C14 N3 S1 120.0(3) . . ?
C8 C9 C4 117.8(4) . . ?
C8 C9 C10 120.2(4) . . ?
C4 C9 C10 121.9(4) . . ?
C22 C21 C26 122.4(3) . . ?
C22 C21 N4 118.6(3) . . ?
C26 C21 N4 118.9(3) . . ?
C20 C19 N5 106.4(4) . . ?
C25 C26 C21 117.2(4) . . ?
C25 C26 C27 119.9(4) . . ?
C21 C26 C27 123.0(4) . . ?
N2 C1 N1 105.5(3) . . ?
N2 C1 Ni1 128.8(3) . . ?
N1 C1 Ni1 125.6(3) . . ?
C19 C20 N4 107.2(3) . . ?
N2 C13 C14 113.1(3) . . ?
C3 C2 N2 107.2(4) . . ?
C9 C8 C7 122.4(4) . . ?
N3 C14 C13 107.8(3) . . ?
N3 C14 C15 112.9(3) . . ?
C13 C14 C15 109.9(3) . . ?
N6 C31 C30 107.5(3) . . ?
N6 C31 C32 113.0(4) . . ?
C30 C31 C32 111.3(3) . . ?
C5 C4 C9 122.0(4) . . ?
C5 C4 N1 118.3(4) . . ?
C9 C4 N1 119.8(4) . . ?
C33 C32 C34 111.7(4) . . ?
C33 C32 C31 113.4(4) . . ?
C34 C32 C31 110.3(4) . . ?
N5 C30 C31 110.7(3) . . ?
C7 C6 C5 122.6(4) . . ?
C2 C3 N1 107.0(3) . . ?
F3 C18 F1 108.5(6) . . ?
F3 C18 F2 107.9(4) . . ?
F1 C18 F2 106.6(4) . . ?
F3 C18 S1 112.3(4) . . ?
F1 C18 S1 110.5(4) . . ?
F2 C18 S1 110.9(5) . . ?
C23 C22 C21 117.7(4) . . ?
C23 C22 C28 119.6(4) . . ?
C21 C22 C28 122.7(3) . . ?
F4 C35 F6 107.6(4) . . ?
F4 C35 F5 108.8(4) . . ?
F6 C35 F5 107.4(4) . . ?
F4 C35 S2 114.0(4) . . ?
F6 C35 S2 108.1(3) . . ?
F5 C35 S2 110.7(3) . . ?
C24 C23 C22 122.5(4) . . ?
C6 C7 C8 117.7(4) . . ?
C6 C7 C12 120.9(4) . . ?
C8 C7 C12 121.3(5) . . ?
C23 C24 C25 117.9(4) . . ?
C23 C24 C29 120.8(4) . . ?
C25 C24 C29 121.3(4) . . ?
C6 C5 C4 117.4(4) . . ?
C6 C5 C11 119.0(4) . . ?
C4 C5 C11 123.6(4) . . ?

loop_
_geom_bond_atom_site_label_1
_geom_bond_atom_site_label_2
_geom_bond_distance
_geom_bond_site_symmetry_2
_geom_bond_publ_flag
Ni1 C1A 1.851(4) . ?
Ni1 C1 1.865(4) . ?
Ni1 O5 1.931(3) . ?
Ni1 N6 1.976(3) . ?
S2 O4 1.433(3) . ?
S2 O3 1.439(4) . ?
S2 N6 1.558(3) . ?
S2 C35 1.858(4) . ?
S1 O2 1.422(3) . ?
S1 O1 1.437(3) . ?
S1 N3 1.533(4) . ?
S1 C18 1.852(6) . ?
N6 C31 1.505(6) . ?
C15 C17 1.525(6) . ?
C15 C16 1.532(6) . ?
C15 C14 1.538(6) . ?
F1 C18 1.334(6) . ?
C25 C24 1.390(6) . ?
C25 C26 1.397(6) . ?
N5 C1A 1.335(5) . ?
N5 C19 1.385(5) . ?
N5 C30 1.458(5) . ?
N1 C1 1.357(5) . ?
N1 C3 1.384(5) . ?
N1 C4 1.443(5) . ?
C1A N4 1.361(5) . ?
F5 C35 1.327(5) . ?
N4 C20 1.395(5) . ?
N4 C21 1.457(5) . ?
N2 C1 1.344(5) . ?
N2 C2 1.392(5) . ?
N2 C13 1.456(5) . ?
N3 C14 1.459(5) . ?
C9 C8 1.381(6) . ?
C9 C4 1.398(6) . ?
C9 C10 1.495(6) . ?
F6 C35 1.326(6) . ?
C21 C22 1.393(6) . ?
C21 C26 1.397(5) . ?
C19 C20 1.339(6) . ?
C26 C27 1.497(6) . ?
C13 C14 1.526(6) . ?
F3 C18 1.309(7) . ?
C2 C3 1.332(6) . ?
C8 C7 1.389(6) . ?
C31 C30 1.524(6) . ?
C31 C32 1.547(6) . ?
C4 C5 1.395(6) . ?
F4 C35 1.312(6) . ?
C32 C33 1.511(7) . ?
C32 C34 1.528(8) . ?
C6 C7 1.387(7) . ?
C6 C5 1.390(6) . ?
F2 C18 1.334(6) . ?
C28 C22 1.496(6) . ?
C22 C23 1.389(6) . ?
C23 C24 1.384(6) . ?
C7 C12 1.503(6) . ?
C24 C29 1.515(6) . ?
C5 C11 1.501(7) . ?
